data_4347588
loop_
_publ_author_name
'Lagaditis, Paraskevi O.'
'Schluscha\&s, Bastian'
'Demeshko, Serhiy'
'W\"urtele, Christian'
'Schneider, Sven'

_publ_section_title
;
 Square-Planar Cobalt(III) Pincer Complex.
;
_journal_issue 9
_journal_name_full 'Inorganic chemistry'
_journal_page_first 4529
_journal_page_last 4536
_journal_paper_doi 10.1021/acs.inorgchem.6b00369
_journal_volume 55
_journal_year 2016
_chemical_formula_sum 'C20 H40 Cl Co N P2'
_chemical_formula_weight 450.85
_space_group_crystal_system monoclinic
_space_group_IT_number 13
_space_group_name_Hall '-P 2yc'
_space_group_name_H-M_alt 'P 1 2/c 1'
_atom_sites_solution_hydrogens geom
_audit_creation_method SHELXL-2014/6
_cell_angle_alpha 90
_cell_angle_beta 114.230(3)
_cell_angle_gamma 90
_cell_formula_units_Z 2
_cell_length_a 11.4745(4)
_cell_length_b 8.3570(3)
_cell_length_c 13.5663(6)
_cell_measurement_reflns_used 10507
_cell_measurement_temperature 133(2)
_cell_measurement_theta_max 26.775
_cell_measurement_theta_min 1.946
_cell_volume 1186.30(8)
_computing_cell_refinement 'X-AREA (Stoe & Cie, 2002)'
_computing_data_collection 'X-AREA (Stoe & Cie, 2002)'
_computing_data_reduction 'X-AREA (Stoe & Cie, 2002)'
_computing_structure_refinement 'SHELXL-2014/6 (Sheldrick, 2014)'
_computing_structure_solution 'SHELXS-2013 (Sheldrick, 2013)'
_diffrn_ambient_temperature 133(2)
_diffrn_measured_fraction_theta_full 0.997
_diffrn_measured_fraction_theta_max 0.990
_diffrn_measurement_device_type 'Stoe IPDS II'
_diffrn_measurement_method \w
_diffrn_radiation_type MoK\a
_diffrn_radiation_wavelength 0.71073
_diffrn_reflns_av_R_equivalents 0.0545
_diffrn_reflns_av_unetI/netI 0.0362
_diffrn_reflns_Laue_measured_fraction_full 0.997
_diffrn_reflns_Laue_measured_fraction_max 0.990
_diffrn_reflns_limit_h_max 14
_diffrn_reflns_limit_h_min -14
_diffrn_reflns_limit_k_max 10
_diffrn_reflns_limit_k_min -9
_diffrn_reflns_limit_l_max 17
_diffrn_reflns_limit_l_min -16
_diffrn_reflns_number 10507
_diffrn_reflns_point_group_measured_fraction_full 0.997
_diffrn_reflns_point_group_measured_fraction_max 0.990
_diffrn_reflns_theta_full 25.242
_diffrn_reflns_theta_max 26.775
_diffrn_reflns_theta_min 1.946
_diffrn_source 'fine-focus sealed tube (graphite)'
_exptl_absorpt_coefficient_mu 0.975
_exptl_absorpt_correction_T_max 0.9031
_exptl_absorpt_correction_T_min 0.6416
_exptl_absorpt_correction_type numerical
_exptl_absorpt_process_details 'X-RED (Stoe & Cie, 2002)'
_exptl_crystal_colour red
_exptl_crystal_density_diffrn 1.262
_exptl_crystal_description plate
_exptl_crystal_F_000 482
_exptl_crystal_size_max 0.360
_exptl_crystal_size_mid 0.060
_exptl_crystal_size_min 0.040
_refine_diff_density_max 0.422
_refine_diff_density_min -0.275
_refine_diff_density_rms 0.059
_refine_ls_extinction_method none
_refine_ls_goodness_of_fit_ref 1.008
_refine_ls_hydrogen_treatment constr
_refine_ls_matrix_type full
_refine_ls_number_parameters 121
_refine_ls_number_reflns 2509
_refine_ls_number_restraints 0
_refine_ls_restrained_S_all 1.008
_refine_ls_R_factor_all 0.0448
_refine_ls_R_factor_gt 0.0328
_refine_ls_shift/su_max 0.001
_refine_ls_shift/su_mean 0.000
_refine_ls_structure_factor_coef Fsqd
_refine_ls_weighting_details 'w=1/[\s^2^(Fo^2^)+(0.0444P)^2^] where P=(Fo^2^+2Fc^2^)/3'
_refine_ls_weighting_scheme calc
_refine_ls_wR_factor_gt 0.0720
_refine_ls_wR_factor_ref 0.0756
_reflns_Friedel_coverage 0.000
_reflns_number_gt 2080
_reflns_number_total 2509
_reflns_threshold_expression 'I > 2\s(I)'
_cod_data_source_file ic6b00369_si_005.cif
_cod_data_source_block pvlb_182
_cod_original_sg_symbol_H-M 'P 2/c'
_cod_database_code 4347588
_shelx_space_group_comment
;
The symmetry employed for this shelxl refinement is uniquely defined
by the following loop, which should always be used as a source of
symmetry information in preference to the above space-group names.
They are only intended as comments.
;
_shelx_estimated_absorpt_t_min 0.720
_shelx_estimated_absorpt_t_max 0.962
_shelxl_version_number 2014/6

loop_
_space_group_symop_operation_xyz
'x, y, z'
'-x, y, -z+1/2'
'-x, -y, -z'
'x, -y, z-1/2'

loop_
_atom_site_label
_atom_site_type_symbol
_atom_site_fract_x
_atom_site_fract_y
_atom_site_fract_z
_atom_site_U_iso_or_equiv
_atom_site_adp_type
_atom_site_occupancy
_atom_site_site_symmetry_order
_atom_site_calc_flag
_atom_site_refinement_flags_posn
_atom_site_refinement_flags_adp
_atom_site_refinement_flags_occupancy
C1 C 0.39728(19) 0.4164(2) 0.67738(16) 0.0235(4) Uani 1 1 d . . .
H1 H 0.3997 0.3027 0.6788 0.028 Uiso 1 1 calc R U .
C2 C 0.29411(19) 0.4910(2) 0.60480(16) 0.0227(4) Uani 1 1 d . . .
H2 H 0.2220 0.4357 0.5543 0.027 Uiso 1 1 calc R U .
C3 C 0.17250(19) 0.7704(2) 0.64912(17) 0.0281(4) Uani 1 1 d . . .
C4 C 0.2152(3) 0.7146(3) 0.7668(2) 0.0399(5) Uani 1 1 d . . .
H4A H 0.1491 0.7416 0.7923 0.060 Uiso 1 1 calc R U .
H4B H 0.2953 0.7681 0.8124 0.060 Uiso 1 1 calc R U .
H4C H 0.2284 0.5985 0.7708 0.060 Uiso 1 1 calc R U .
C5 C 0.0445(2) 0.6897(3) 0.5808(2) 0.0434(6) Uani 1 1 d . . .
H5A H 0.0169 0.7212 0.5049 0.065 Uiso 1 1 calc R U .
H5B H -0.0199 0.7232 0.6067 0.065 Uiso 1 1 calc R U .
H5C H 0.0547 0.5732 0.5870 0.065 Uiso 1 1 calc R U .
C6 C 0.1560(2) 0.9518(3) 0.6439(2) 0.0387(5) Uani 1 1 d . . .
H6A H 0.1205 0.9866 0.5683 0.058 Uiso 1 1 calc R U .
H6B H 0.2393 1.0029 0.6832 0.058 Uiso 1 1 calc R U .
H6C H 0.0977 0.9825 0.6770 0.058 Uiso 1 1 calc R U .
C7 C 0.2872(2) 0.7720(2) 0.47516(17) 0.0281(4) Uani 1 1 d . . .
C8 C 0.3983(2) 0.6930(3) 0.4586(2) 0.0404(6) Uani 1 1 d . . .
H8A H 0.3975 0.7275 0.3892 0.061 Uiso 1 1 calc R U .
H8B H 0.3892 0.5764 0.4585 0.061 Uiso 1 1 calc R U .
H8C H 0.4793 0.7245 0.5173 0.061 Uiso 1 1 calc R U .
C9 C 0.1619(3) 0.7172(4) 0.3842(2) 0.0444(6) Uani 1 1 d . . .
H9A H 0.1639 0.7409 0.3142 0.067 Uiso 1 1 calc R U .
H9B H 0.0901 0.7738 0.3899 0.067 Uiso 1 1 calc R U .
H9C H 0.1515 0.6017 0.3904 0.067 Uiso 1 1 calc R U .
C10 C 0.3017(3) 0.9534(3) 0.4703(2) 0.0522(7) Uani 1 1 d . . .
H10A H 0.3092 0.9819 0.4031 0.078 Uiso 1 1 calc R U .
H10B H 0.3786 0.9883 0.5322 0.078 Uiso 1 1 calc R U .
H10C H 0.2266 1.0063 0.4725 0.078 Uiso 1 1 calc R U .
N1 N 0.5000 0.5011(3) 0.7500 0.0216(5) Uani 1 2 d S T P
P1 P 0.30545(4) 0.70298(6) 0.61240(4) 0.01931(13) Uani 1 1 d . . .
Cl1 Cl 0.5000 0.99122(8) 0.7500 0.0384(2) Uani 1 2 d S T P
Co1 Co 0.5000 0.72766(4) 0.7500 0.01736(11) Uani 1 2 d S T P

loop_
_atom_site_aniso_label
_atom_site_aniso_U_11
_atom_site_aniso_U_22
_atom_site_aniso_U_33
_atom_site_aniso_U_23
_atom_site_aniso_U_13
_atom_site_aniso_U_12
C1 0.0315(11) 0.0146(8) 0.0251(10) -0.0039(7) 0.0122(9) -0.0030(7)
C2 0.0241(9) 0.0173(8) 0.0229(10) -0.0041(7) 0.0057(8) -0.0033(7)
C3 0.0224(10) 0.0311(10) 0.0300(11) -0.0095(8) 0.0098(8) -0.0027(8)
C4 0.0464(14) 0.0481(14) 0.0341(13) -0.0037(10) 0.0254(11) -0.0002(11)
C5 0.0265(12) 0.0563(15) 0.0499(16) -0.0210(12) 0.0181(11) -0.0107(10)
C6 0.0315(12) 0.0336(11) 0.0497(14) -0.0073(10) 0.0153(11) 0.0089(9)
C7 0.0317(11) 0.0285(10) 0.0227(10) 0.0023(8) 0.0099(8) 0.0033(8)
C8 0.0384(13) 0.0598(15) 0.0290(12) 0.0062(10) 0.0200(10) 0.0086(11)
C9 0.0379(13) 0.0626(17) 0.0249(12) 0.0030(11) 0.0048(10) 0.0032(12)
C10 0.089(2) 0.0320(12) 0.0396(14) 0.0115(11) 0.0306(15) 0.0021(13)
N1 0.0257(12) 0.0153(10) 0.0221(12) 0.000 0.0081(10) 0.000
P1 0.0194(2) 0.0175(2) 0.0192(3) -0.00071(17) 0.0060(2) 0.00055(17)
Cl1 0.0293(4) 0.0145(3) 0.0530(5) 0.000 -0.0019(3) 0.000
Co1 0.01795(19) 0.01269(17) 0.0197(2) 0.000 0.00590(14) 0.000

loop_
_atom_type_symbol
_atom_type_description
_atom_type_scat_dispersion_real
_atom_type_scat_dispersion_imag
_atom_type_scat_source
C C 0.0033 0.0016 'International Tables Vol C Tables 4.2.6.8 and 6.1.1.4'
H H 0.0000 0.0000 'International Tables Vol C Tables 4.2.6.8 and 6.1.1.4'
N N 0.0061 0.0033 'International Tables Vol C Tables 4.2.6.8 and 6.1.1.4'
P P 0.1023 0.0942 'International Tables Vol C Tables 4.2.6.8 and 6.1.1.4'
Cl Cl 0.1484 0.1585 'International Tables Vol C Tables 4.2.6.8 and 6.1.1.4'
Co Co 0.3494 0.9721 'International Tables Vol C Tables 4.2.6.8 and 6.1.1.4'

loop_
_geom_angle_atom_site_label_1
_geom_angle_atom_site_label_2
_geom_angle_atom_site_label_3
_geom_angle
_geom_angle_site_symmetry_1
_geom_angle_site_symmetry_3
C2 C1 N1 121.47(18) . .
C2 C1 H1 119.3 . .
N1 C1 H1 119.3 . .
C1 C2 P1 113.52(14) . .
C1 C2 H2 123.2 . .
P1 C2 H2 123.2 . .
C6 C3 C5 109.8(2) . .
C6 C3 C4 109.27(19) . .
C5 C3 C4 108.2(2) . .
C6 C3 P1 112.64(15) . .
C5 C3 P1 112.87(15) . .
C4 C3 P1 103.73(15) . .
C3 C4 H4A 109.5 . .
C3 C4 H4B 109.5 . .
H4A C4 H4B 109.5 . .
C3 C4 H4C 109.5 . .
H4A C4 H4C 109.5 . .
H4B C4 H4C 109.5 . .
C3 C5 H5A 109.5 . .
C3 C5 H5B 109.5 . .
H5A C5 H5B 109.5 . .
C3 C5 H5C 109.5 . .
H5A C5 H5C 109.5 . .
H5B C5 H5C 109.5 . .
C3 C6 H6A 109.5 . .
C3 C6 H6B 109.5 . .
H6A C6 H6B 109.5 . .
C3 C6 H6C 109.5 . .
H6A C6 H6C 109.5 . .
H6B C6 H6C 109.5 . .
C10 C7 C9 110.2(2) . .
C10 C7 C8 108.0(2) . .
C9 C7 C8 108.4(2) . .
C10 C7 P1 112.17(16) . .
C9 C7 P1 113.15(16) . .
C8 C7 P1 104.62(14) . .
C7 C8 H8A 109.5 . .
C7 C8 H8B 109.5 . .
H8A C8 H8B 109.5 . .
C7 C8 H8C 109.5 . .
H8A C8 H8C 109.5 . .
H8B C8 H8C 109.5 . .
C7 C9 H9A 109.5 . .
C7 C9 H9B 109.5 . .
H9A C9 H9B 109.5 . .
C7 C9 H9C 109.5 . .
H9A C9 H9C 109.5 . .
H9B C9 H9C 109.5 . .
C7 C10 H10A 109.5 . .
C7 C10 H10B 109.5 . .
H10A C10 H10B 109.5 . .
C7 C10 H10C 109.5 . .
H10A C10 H10C 109.5 . .
H10B C10 H10C 109.5 . .
C1 N1 C1 118.3(2) 2_656 .
C1 N1 Co1 120.86(11) 2_656 .
C1 N1 Co1 120.86(11) . .
C2 P1 C3 105.48(10) . .
C2 P1 C7 105.86(9) . .
C3 P1 C7 113.54(10) . .
C2 P1 Co1 99.39(7) . .
C3 P1 Co1 112.91(7) . .
C7 P1 Co1 117.55(7) . .
N1 Co1 Cl1 180.0 . .
N1 Co1 P1 84.756(14) . .
Cl1 Co1 P1 95.244(14) . .
N1 Co1 P1 84.755(14) . 2_656
Cl1 Co1 P1 95.245(14) . 2_656
P1 Co1 P1 169.51(3) . 2_656

loop_
_geom_bond_atom_site_label_1
_geom_bond_atom_site_label_2
_geom_bond_distance
_geom_bond_site_symmetry_2
C1 C2 1.343(3) .
C1 N1 1.382(2) .
C1 H1 0.9500 .
C2 P1 1.777(2) .
C2 H2 0.9500 .
C3 C6 1.526(3) .
C3 C5 1.534(3) .
C3 C4 1.537(3) .
C3 P1 1.875(2) .
C4 H4A 0.9800 .
C4 H4B 0.9800 .
C4 H4C 0.9800 .
C5 H5A 0.9800 .
C5 H5B 0.9800 .
C5 H5C 0.9800 .
C6 H6A 0.9800 .
C6 H6B 0.9800 .
C6 H6C 0.9800 .
C7 C10 1.530(3) .
C7 C9 1.531(3) .
C7 C8 1.533(3) .
C7 P1 1.877(2) .
C8 H8A 0.9800 .
C8 H8B 0.9800 .
C8 H8C 0.9800 .
C9 H9A 0.9800 .
C9 H9B 0.9800 .
C9 H9C 0.9800 .
C10 H10A 0.9800 .
C10 H10B 0.9800 .
C10 H10C 0.9800 .
N1 C1 1.382(2) 2_656
N1 Co1 1.893(2) .
P1 Co1 2.2561(5) .
Cl1 Co1 2.2026(7) .
Co1 P1 2.2562(5) 2_656

loop_
_geom_torsion_atom_site_label_1
_geom_torsion_atom_site_label_2
_geom_torsion_atom_site_label_3
_geom_torsion_atom_site_label_4
_geom_torsion
_geom_torsion_site_symmetry_1
_geom_torsion_site_symmetry_4
N1 C1 C2 P1 0.4(2) . .
C2 C1 N1 C1 179.8(2) . 2_656
C2 C1 N1 Co1 -0.2(2) . .
C1 C2 P1 C3 -117.40(16) . .
C1 C2 P1 C7 121.98(16) . .
C1 C2 P1 Co1 -0.32(16) . .
C6 C3 P1 C2 -172.02(16) . .
C5 C3 P1 C2 -46.9(2) . .
C4 C3 P1 C2 69.95(16) . .
C6 C3 P1 C7 -56.56(19) . .
C5 C3 P1 C7 68.5(2) . .
C4 C3 P1 C7 -174.59(14) . .
C6 C3 P1 Co1 80.47(17) . .
C5 C3 P1 Co1 -154.45(16) . .
C4 C3 P1 Co1 -37.56(16) . .
C10 C7 P1 C2 -177.09(18) . .
C9 C7 P1 C2 57.52(19) . .
C8 C7 P1 C2 -60.27(17) . .
C10 C7 P1 C3 67.7(2) . .
C9 C7 P1 C3 -57.71(19) . .
C8 C7 P1 C3 -175.50(15) . .
C10 C7 P1 Co1 -67.24(19) . .
C9 C7 P1 Co1 167.37(15) . .
C8 C7 P1 Co1 49.58(17) . .
C1 N1 Co1 P1 179.98(10) 2_656 .
C1 N1 Co1 P1 -0.02(10) . .
C1 N1 Co1 P1 -0.02(10) 2_656 2_656
C1 N1 Co1 P1 179.98(10) . 2_656
